data_4001223
loop_
_publ_author_name
'Beverina, Luca'
'Crippa, Maurizio'
'Salice, Patrizio'
'Ruffo, Riccardo'
'Ferrante, Camilla'
'Fortunati, Ilaria'
'Signorini, Raffaella'
'Mari, Claudio Maria'
'Bozio, Renato'
'Facchetti, Antonio'
'Pagani, Giorgio A.'

_publ_section_title
;
 Indolic Squaraines as Two-Photon Absorbing Dyes in the Visible Region:
 X-ray Structure, Electrochemical, and Nonlinear Optical Characterization
;
_journal_issue 10
_journal_name_full 'Chemistry of Materials'
_journal_page_first 3242
_journal_paper_doi 10.1021/cm800714k
_journal_volume 20
_journal_year 2008
_chemical_formula_sum 'C36 H44 N2 O2'
_chemical_formula_weight 536.73
_chemical_name_systematic
; 
 ? 
;
_space_group_IT_number 2
_symmetry_cell_setting triclinic
_symmetry_space_group_name_Hall '-P 1'
_symmetry_space_group_name_H-M 'P -1'
_atom_sites_solution_hydrogens geom
_atom_sites_solution_primary direct
_atom_sites_solution_secondary difmap
_audit_creation_method SHELXL-97
_cell_angle_alpha 95.784(6)
_cell_angle_beta 97.426(6)
_cell_angle_gamma 111.029(6)
_cell_formula_units_Z 1
_cell_length_a 7.9237(19)
_cell_length_b 8.468(2)
_cell_length_c 12.089(3)
_cell_measurement_reflns_used 1971
_cell_measurement_temperature 153(2)
_cell_measurement_theta_max 27.66
_cell_measurement_theta_min 2.61
_cell_volume 741.2(3)
_computing_cell_refinement 'Bruker SMART'
_computing_data_collection 'Bruker SMART'
_computing_data_reduction 'Bruker SAINT'
_computing_molecular_graphics 'Bruker SHELXTL'
_computing_publication_material 'Bruker SHELXTL'
_computing_structure_refinement 'SHELXL-97 (Sheldrick, 1997)'
_computing_structure_solution 'SHELXS-97 (Sheldrick, 1990)'
_diffrn_ambient_temperature 153(2)
_diffrn_measured_fraction_theta_full 0.861
_diffrn_measured_fraction_theta_max 0.861
_diffrn_measurement_device_type 'CCD SMART-1000 area detector'
_diffrn_measurement_method 'omega scans'
_diffrn_radiation_monochromator graphite
_diffrn_radiation_source 'fine-focus sealed tube'
_diffrn_radiation_type MoK\a
_diffrn_radiation_wavelength 0.71073
_diffrn_reflns_av_R_equivalents 0.0000
_diffrn_reflns_av_sigmaI/netI 0.0695
_diffrn_reflns_limit_h_max 10
_diffrn_reflns_limit_h_min -10
_diffrn_reflns_limit_k_max 11
_diffrn_reflns_limit_k_min -11
_diffrn_reflns_limit_l_max 16
_diffrn_reflns_limit_l_min 0
_diffrn_reflns_number 3817
_diffrn_reflns_theta_full 28.77
_diffrn_reflns_theta_max 28.77
_diffrn_reflns_theta_min 1.72
_exptl_absorpt_coefficient_mu 0.074
_exptl_absorpt_correction_T_max 1
_exptl_absorpt_correction_T_min 0.514034
_exptl_absorpt_correction_type empirical
_exptl_absorpt_process_details 'twinabs, Bruker'
_exptl_crystal_colour purple
_exptl_crystal_density_diffrn 1.203
_exptl_crystal_density_method 'not measured'
_exptl_crystal_description plate
_exptl_crystal_F_000 290
_exptl_crystal_size_max 0.202
_exptl_crystal_size_mid 0.172
_exptl_crystal_size_min 0.032
_refine_diff_density_max 0.321
_refine_diff_density_min -0.305
_refine_diff_density_rms 0.073
_refine_ls_extinction_method none
_refine_ls_goodness_of_fit_ref 1.099
_refine_ls_hydrogen_treatment constr
_refine_ls_matrix_type full
_refine_ls_number_parameters 183
_refine_ls_number_reflns 3817
_refine_ls_number_restraints 0
_refine_ls_restrained_S_all 1.099
_refine_ls_R_factor_all 0.1162
_refine_ls_R_factor_gt 0.0870
_refine_ls_shift/su_max 0.000
_refine_ls_shift/su_mean 0.000
_refine_ls_structure_factor_coef Fsqd
_refine_ls_weighting_details 'calc w=1/[\s^2^(Fo^2^)+(0.0511P)^2^+1.7722P] where P=(Fo^2^+2Fc^2^)/3'
_refine_ls_weighting_scheme calc
_refine_ls_wR_factor_gt 0.2052
_refine_ls_wR_factor_ref 0.2167
_reflns_number_gt 2772
_reflns_number_total 3817
_reflns_threshold_expression >2sigma(I)
_cod_data_source_file cm800714k-file002.cif
_cod_data_source_block s79vm
_cod_depositor_comments
;
The following automatic conversions were performed:

'_symmetry_cell_setting' value 'Triclinic' changed to 'triclinic'
according to /home/saulius/struct/CIF-dictionaries/cif_core.dic
dictionary named 'cif_core.dic' version 2.4.1 from 2010-06-29.

Automatic conversion script
Id: cif_fix_values 1715 2011-07-08 13:25:40Z adriana 

The following automatic conversions were performed:

'_refine_ls_hydrogen_treatment' value 'const' was replaced with the
value 'constr' as specified in the replacement file
'src/cod-tools/trunk/data/replacement-values/replacement_values.lst'.

Automatic conversion script
Id: cif_fix_values 5376 2017-05-30 11:51:03Z andrius 
;
_cod_original_sg_symbol_H-M P-1
_cod_database_code 4001223

loop_
_symmetry_equiv_pos_as_xyz
'x, y, z'
'-x, -y, -z'

loop_
_atom_site_label
_atom_site_type_symbol
_atom_site_fract_x
_atom_site_fract_y
_atom_site_fract_z
_atom_site_U_iso_or_equiv
_atom_site_adp_type
_atom_site_occupancy
_atom_site_symmetry_multiplicity
_atom_site_calc_flag
_atom_site_refinement_flags
O1 O 1.4244(4) 1.2177(4) 1.0137(3) 0.0321(8) Uani 1 1 d .
N1 N 0.8831(5) 1.2587(4) 0.8604(3) 0.0232(8) Uani 1 1 d .
C1 C 1.0471(6) 1.2646(5) 0.9078(3) 0.0241(9) Uani 1 1 d .
H1 H 1.0700 1.1694 0.9316 0.029 Uiso 1 1 calc R
C2 C 1.1814(6) 1.4296(5) 0.9179(3) 0.0222(9) Uani 1 1 d .
C3 C 1.0832(5) 1.5324(5) 0.8716(3) 0.0199(8) Uani 1 1 d .
C4 C 1.1364(6) 1.7054(5) 0.8616(3) 0.0251(9) Uani 1 1 d .
H4 H 1.2594 1.7833 0.8878 0.030 Uiso 1 1 calc R
C5 C 1.0034(6) 1.7592(6) 0.8122(4) 0.0308(11) Uani 1 1 d .
H5 H 1.0365 1.8764 0.8042 0.037 Uiso 1 1 calc R
C6 C 0.8226(6) 1.6468(6) 0.7739(4) 0.0313(11) Uani 1 1 d .
H6 H 0.7361 1.6885 0.7389 0.038 Uiso 1 1 calc R
C7 C 0.7662(6) 1.4763(5) 0.7856(3) 0.0247(9) Uani 1 1 d .
H7 H 0.6425 1.3994 0.7607 0.030 Uiso 1 1 calc R
C8 C 0.9000(6) 1.4232(5) 0.8357(4) 0.0246(9) Uani 1 1 d .
C9 C 1.3645(5) 1.4736(5) 0.9648(3) 0.0207(9) Uani 1 1 d .
C10 C 1.4653(6) 1.3702(5) 1.0067(4) 0.0264(9) Uani 1 1 d .
C11 C 0.7099(6) 1.1086(5) 0.8395(4) 0.0268(10) Uani 1 1 d .
H11A H 0.6107 1.1446 0.8601 0.032 Uiso 1 1 calc R
H11B H 0.7224 1.0249 0.8883 0.032 Uiso 1 1 calc R
C12 C 0.6570(6) 1.0227(5) 0.7167(4) 0.0241(9) Uani 1 1 d .
H12A H 0.7561 0.9869 0.6957 0.029 Uiso 1 1 calc R
H12B H 0.6431 1.1058 0.6677 0.029 Uiso 1 1 calc R
C13 C 0.4772(6) 0.8664(5) 0.6972(4) 0.0251(9) Uani 1 1 d .
H13A H 0.4896 0.7873 0.7499 0.030 Uiso 1 1 calc R
H13B H 0.3776 0.9039 0.7149 0.030 Uiso 1 1 calc R
C14 C 0.4244(6) 0.7714(5) 0.5783(4) 0.0311(10) Uani 1 1 d .
H14A H 0.5317 0.7504 0.5567 0.037 Uiso 1 1 calc R
H14B H 0.3935 0.8449 0.5270 0.037 Uiso 1 1 calc R
C15 C 0.2609(6) 0.5992(5) 0.5611(4) 0.0324(11) Uani 1 1 d .
H15A H 0.1591 0.6175 0.5929 0.039 Uiso 1 1 calc R
H15B H 0.2175 0.5580 0.4790 0.039 Uiso 1 1 calc R
C16 C 0.3063(6) 0.4605(5) 0.6160(4) 0.0295(10) Uani 1 1 d .
H16A H 0.4131 0.4471 0.5879 0.035 Uiso 1 1 calc R
H16B H 0.3416 0.4981 0.6987 0.035 Uiso 1 1 calc R
C17 C 0.1465(7) 0.2876(6) 0.5918(4) 0.0372(11) Uani 1 1 d .
H17A H 0.1047 0.2540 0.5091 0.045 Uiso 1 1 calc R
H17B H 0.0429 0.2987 0.6253 0.045 Uiso 1 1 calc R
C18 C 0.1977(7) 0.1468(6) 0.6392(4) 0.0426(13) Uani 1 1 d .
H18A H 0.3011 0.1360 0.6069 0.064 Uiso 1 1 calc R
H18B H 0.0920 0.0377 0.6194 0.064 Uiso 1 1 calc R
H18C H 0.2328 0.1764 0.7216 0.064 Uiso 1 1 calc R

loop_
_atom_site_aniso_label
_atom_site_aniso_U_11
_atom_site_aniso_U_22
_atom_site_aniso_U_33
_atom_site_aniso_U_23
_atom_site_aniso_U_13
_atom_site_aniso_U_12
O1 0.0308(17) 0.0177(15) 0.050(2) 0.0108(15) 0.0060(15) 0.0102(13)
N1 0.0266(19) 0.0196(17) 0.0237(19) 0.0046(15) 0.0024(15) 0.0093(15)
C1 0.031(2) 0.021(2) 0.025(2) 0.0041(17) 0.0077(18) 0.0146(18)
C2 0.028(2) 0.020(2) 0.024(2) 0.0042(17) 0.0087(17) 0.0145(17)
C3 0.021(2) 0.026(2) 0.0145(19) 0.0036(16) 0.0059(16) 0.0101(17)
C4 0.029(2) 0.025(2) 0.026(2) 0.0059(18) 0.0104(19) 0.0128(19)
C5 0.033(3) 0.025(2) 0.041(3) 0.015(2) 0.010(2) 0.016(2)
C6 0.036(3) 0.037(3) 0.031(3) 0.012(2) 0.006(2) 0.025(2)
C7 0.021(2) 0.030(2) 0.024(2) 0.0052(18) 0.0022(17) 0.0105(18)
C8 0.031(2) 0.020(2) 0.025(2) 0.0055(18) 0.0071(18) 0.0122(18)
C9 0.024(2) 0.023(2) 0.020(2) 0.0047(16) 0.0079(17) 0.0124(17)
C10 0.023(2) 0.031(2) 0.030(2) 0.011(2) 0.0079(18) 0.0130(19)
C11 0.026(2) 0.024(2) 0.030(2) 0.0063(19) 0.0059(19) 0.0090(18)
C12 0.025(2) 0.019(2) 0.027(2) 0.0043(17) 0.0067(17) 0.0071(17)
C13 0.027(2) 0.022(2) 0.029(2) 0.0071(18) 0.0056(18) 0.0106(18)
C14 0.037(3) 0.022(2) 0.029(3) 0.0059(19) 0.001(2) 0.007(2)
C15 0.036(3) 0.023(2) 0.031(2) 0.001(2) -0.004(2) 0.007(2)
C16 0.035(3) 0.022(2) 0.031(2) 0.0037(18) 0.011(2) 0.0090(19)
C17 0.040(3) 0.020(2) 0.046(3) 0.003(2) 0.004(2) 0.007(2)
C18 0.055(3) 0.023(2) 0.055(3) 0.013(2) 0.024(3) 0.014(2)

loop_
_atom_type_symbol
_atom_type_description
_atom_type_scat_dispersion_real
_atom_type_scat_dispersion_imag
_atom_type_scat_source
C C 0.0033 0.0016 'International Tables Vol C Tables 4.2.6.8 and 6.1.1.4'
H H 0.0000 0.0000 'International Tables Vol C Tables 4.2.6.8 and 6.1.1.4'
N N 0.0061 0.0033 'International Tables Vol C Tables 4.2.6.8 and 6.1.1.4'
O O 0.0106 0.0060 'International Tables Vol C Tables 4.2.6.8 and 6.1.1.4'

loop_
_geom_angle_atom_site_label_1
_geom_angle_atom_site_label_2
_geom_angle_atom_site_label_3
_geom_angle
_geom_angle_site_symmetry_3
C1 N1 C8 109.1(3) .
C1 N1 C11 126.2(3) .
C8 N1 C11 124.7(3) .
N1 C1 C2 111.1(3) .
N1 C1 H1 124.5 .
C2 C1 H1 124.5 .
C9 C2 C1 123.8(3) .
C9 C2 C3 131.2(4) .
C1 C2 C3 105.1(4) .
C8 C3 C4 119.5(4) .
C8 C3 C2 107.1(3) .
C4 C3 C2 133.4(4) .
C5 C4 C3 117.5(4) .
C5 C4 H4 121.3 .
C3 C4 H4 121.3 .
C4 C5 C6 121.9(4) .
C4 C5 H5 119.0 .
C6 C5 H5 119.0 .
C7 C6 C5 121.5(4) .
C7 C6 H6 119.3 .
C5 C6 H6 119.3 .
C6 C7 C8 116.4(4) .
C6 C7 H7 121.8 .
C8 C7 H7 121.8 .
C7 C8 C3 123.1(4) .
C7 C8 N1 129.2(4) .
C3 C8 N1 107.7(3) .
C2 C9 C10 131.5(4) .
C2 C9 C10 137.9(4) 2_887
C10 C9 C10 90.6(3) 2_887
O1 C10 C9 134.8(4) .
O1 C10 C9 135.8(4) 2_887
C9 C10 C9 89.4(3) 2_887
N1 C11 C12 112.1(3) .
N1 C11 H11A 109.2 .
C12 C11 H11A 109.2 .
N1 C11 H11B 109.2 .
C12 C11 H11B 109.2 .
H11A C11 H11B 107.9 .
C11 C12 C13 111.2(3) .
C11 C12 H12A 109.4 .
C13 C12 H12A 109.4 .
C11 C12 H12B 109.4 .
C13 C12 H12B 109.4 .
H12A C12 H12B 108.0 .
C14 C13 C12 113.1(4) .
C14 C13 H13A 108.9 .
C12 C13 H13A 108.9 .
C14 C13 H13B 108.9 .
C12 C13 H13B 108.9 .
H13A C13 H13B 107.8 .
C13 C14 C15 114.1(4) .
C13 C14 H14A 108.7 .
C15 C14 H14A 108.7 .
C13 C14 H14B 108.7 .
C15 C14 H14B 108.7 .
H14A C14 H14B 107.6 .
C16 C15 C14 113.6(4) .
C16 C15 H15A 108.8 .
C14 C15 H15A 108.8 .
C16 C15 H15B 108.8 .
C14 C15 H15B 108.8 .
H15A C15 H15B 107.7 .
C17 C16 C15 113.0(4) .
C17 C16 H16A 109.0 .
C15 C16 H16A 109.0 .
C17 C16 H16B 109.0 .
C15 C16 H16B 109.0 .
H16A C16 H16B 107.8 .
C16 C17 C18 112.6(4) .
C16 C17 H17A 109.1 .
C18 C17 H17A 109.1 .
C16 C17 H17B 109.1 .
C18 C17 H17B 109.1 .
H17A C17 H17B 107.8 .
C17 C18 H18A 109.5 .
C17 C18 H18B 109.5 .
H18A C18 H18B 109.5 .
C17 C18 H18C 109.5 .
H18A C18 H18C 109.5 .
H18B C18 H18C 109.5 .

loop_
_geom_bond_atom_site_label_1
_geom_bond_atom_site_label_2
_geom_bond_distance
_geom_bond_site_symmetry_2
O1 C10 1.228(5) .
N1 C1 1.333(5) .
N1 C8 1.416(5) .
N1 C11 1.468(5) .
C1 C2 1.401(6) .
C1 H1 0.9500 .
C2 C9 1.386(6) .
C2 C3 1.466(5) .
C3 C8 1.394(6) .
C3 C4 1.394(6) .
C4 C5 1.383(6) .
C4 H4 0.9500 .
C5 C6 1.390(6) .
C5 H5 0.9500 .
C6 C7 1.378(6) .
C6 H6 0.9500 .
C7 C8 1.387(5) .
C7 H7 0.9500 .
C9 C10 1.466(5) .
C9 C10 1.481(6) 2_887
C10 C9 1.481(6) 2_887
C11 C12 1.520(6) .
C11 H11A 0.9900 .
C11 H11B 0.9900 .
C12 C13 1.528(6) .
C12 H12A 0.9900 .
C12 H12B 0.9900 .
C13 C14 1.502(6) .
C13 H13A 0.9900 .
C13 H13B 0.9900 .
C14 C15 1.536(6) .
C14 H14A 0.9900 .
C14 H14B 0.9900 .
C15 C16 1.532(6) .
C15 H15A 0.9900 .
C15 H15B 0.9900 .
C16 C17 1.523(6) .
C16 H16A 0.9900 .
C16 H16B 0.9900 .
C17 C18 1.530(6) .
C17 H17A 0.9900 .
C17 H17B 0.9900 .
C18 H18A 0.9800 .
C18 H18B 0.9800 .
C18 H18C 0.9800 .

loop_
_geom_torsion_atom_site_label_1
_geom_torsion_atom_site_label_2
_geom_torsion_atom_site_label_3
_geom_torsion_atom_site_label_4
_geom_torsion
_geom_torsion_site_symmetry_1
_geom_torsion_site_symmetry_4
C8 N1 C1 C2 0.1(5) . .
C11 N1 C1 C2 -178.2(4) . .
N1 C1 C2 C9 179.7(4) . .
N1 C1 C2 C3 0.5(5) . .
C9 C2 C3 C8 -180.0(4) . .
C1 C2 C3 C8 -0.9(4) . .
C9 C2 C3 C4 -2.2(8) . .
C1 C2 C3 C4 177.0(4) . .
C8 C3 C4 C5 -2.3(6) . .
C2 C3 C4 C5 -179.8(4) . .
C3 C4 C5 C6 0.3(6) . .
C4 C5 C6 C7 1.4(7) . .
C5 C6 C7 C8 -1.0(7) . .
C6 C7 C8 C3 -1.0(6) . .
C6 C7 C8 N1 178.9(4) . .
C4 C3 C8 C7 2.7(6) . .
C2 C3 C8 C7 -179.1(4) . .
C4 C3 C8 N1 -177.2(4) . .
C2 C3 C8 N1 0.9(4) . .
C1 N1 C8 C7 179.4(4) . .
C11 N1 C8 C7 -2.3(7) . .
C1 N1 C8 C3 -0.6(5) . .
C11 N1 C8 C3 177.6(4) . .
C1 C2 C9 C10 4.1(7) . .
C3 C2 C9 C10 -176.9(4) . .
C1 C2 C9 C10 -176.1(5) . 2_887
C3 C2 C9 C10 2.9(8) . 2_887
C2 C9 C10 O1 0.5(8) . .
C10 C9 C10 O1 -179.3(7) 2_887 .
C2 C9 C10 C9 179.8(5) . 2_887
C10 C9 C10 C9 0.001(1) 2_887 2_887
C1 N1 C11 C12 -101.6(5) . .
C8 N1 C11 C12 80.4(5) . .
N1 C11 C12 C13 179.6(3) . .
C11 C12 C13 C14 -176.9(4) . .
C12 C13 C14 C15 171.2(4) . .
C13 C14 C15 C16 -71.1(5) . .
C14 C15 C16 C17 -176.3(4) . .
C15 C16 C17 C18 175.6(4) . .
